data_2015411
loop_
_publ_author_name
'Levason, William'
'Reid, Gillian'
'Webster, Michael'

_publ_section_title
;
 1,2-Bis(diphenylphosphino)benzene and two related mono-methiodides,
 [<i>o</i>-C~6~H~4~(P<i>R</i>~2~)(P<i>R</i>~2~Me)]I (<i>R</i> = Ph or
 Me)
;
_journal_coeditor_code FA3012
_journal_issue 7
_journal_name_full 'Acta Crystallographica Section C'
_journal_page_first o438
_journal_page_last o440
_journal_paper_doi 10.1107/S0108270106015915
_journal_volume 62
_journal_year 2006
_chemical_formula_iupac 'C31 H27 P2 +, I -'
_chemical_formula_moiety 'C31 H27 P2 +, I -'
_chemical_formula_sum 'C31 H27 I P2'
_chemical_formula_weight 588.37
_chemical_name_common 'o-phenylenebis(diphenylphosphine) monomethiodide'
_chemical_name_systematic
;
[2-(diphenylphosphino)phenyl]methyldiphenylphosphonium iodide
;
_space_group_IT_number 2
_symmetry_cell_setting triclinic
_symmetry_space_group_name_Hall '-P 1'
_symmetry_space_group_name_H-M 'P -1'
_atom_sites_solution_hydrogens geom
_atom_sites_solution_primary direct
_atom_sites_solution_secondary difmap
_audit_creation_method 'SHELXL-97 + hand edit'
_cell_angle_alpha 69.536(3)
_cell_angle_beta 67.260(3)
_cell_angle_gamma 70.847(4)
_cell_formula_units_Z 2
_cell_length_a 10.3323(5)
_cell_length_b 11.8412(10)
_cell_length_c 12.7828(10)
_cell_measurement_reflns_used 26612
_cell_measurement_temperature 120(2)
_cell_measurement_theta_max 27.48
_cell_measurement_theta_min 2.91
_cell_volume 1317.22(17)
_computing_cell_refinement 'COLLECT and DENZO'
_computing_data_collection 'COLLECT (Hooft, 1998) and DENZO (Otwinowski & Minor, 1997)'
_computing_data_reduction 'COLLECT and DENZO'
_computing_molecular_graphics 'ORTEPII (Johnson, 1976)'
_computing_structure_refinement 'SHELXL97 (Sheldrick, 1997)'
_computing_structure_solution 'SHELXS97 (Sheldrick, 1997)'
_diffrn_ambient_temperature 120(2)
_diffrn_measured_fraction_theta_full 0.982
_diffrn_measured_fraction_theta_max 0.982
_diffrn_measurement_device_type 'Nonius KappaCCD area-detector'
_diffrn_measurement_method '\f and \w scans'
_diffrn_radiation_monochromator graphite
_diffrn_radiation_source 'Nonius rotating anode'
_diffrn_radiation_type MoK\a
_diffrn_radiation_wavelength 0.71073
_diffrn_reflns_av_R_equivalents 0.0526
_diffrn_reflns_av_sigmaI/netI 0.0494
_diffrn_reflns_limit_h_max 13
_diffrn_reflns_limit_h_min -13
_diffrn_reflns_limit_k_max 15
_diffrn_reflns_limit_k_min -15
_diffrn_reflns_limit_l_max 16
_diffrn_reflns_limit_l_min -16
_diffrn_reflns_number 20101
_diffrn_reflns_theta_full 27.50
_diffrn_reflns_theta_max 27.50
_diffrn_reflns_theta_min 3.19
_diffrn_standards_decay_% 0
_diffrn_standards_number 0
_exptl_absorpt_coefficient_mu 1.355
_exptl_absorpt_correction_T_max 0.945
_exptl_absorpt_correction_T_min 0.855
_exptl_absorpt_correction_type multi-scan
_exptl_absorpt_process_details '(SORTAV; Blessing, 1997)'
_exptl_crystal_colour colourless
_exptl_crystal_density_diffrn 1.483
_exptl_crystal_density_method 'not measured'
_exptl_crystal_description needle
_exptl_crystal_F_000 592
_exptl_crystal_size_max 0.20
_exptl_crystal_size_mid 0.08
_exptl_crystal_size_min 0.04
_refine_diff_density_max 0.952
_refine_diff_density_min -1.079
_refine_ls_extinction_method none
_refine_ls_goodness_of_fit_ref 1.023
_refine_ls_hydrogen_treatment constr
_refine_ls_matrix_type full
_refine_ls_number_parameters 308
_refine_ls_number_reflns 5956
_refine_ls_number_restraints 0
_refine_ls_restrained_S_all 1.023
_refine_ls_R_factor_all 0.0431
_refine_ls_R_factor_gt 0.0312
_refine_ls_shift/su_max 0.001
_refine_ls_shift/su_mean 0.000
_refine_ls_structure_factor_coef Fsqd
_refine_ls_weighting_details 'w=1/[\s^2^(Fo^2^)+(0.0360P)^2^+0.2511P] where P=(Fo^2^+2Fc^2^)/3'
_refine_ls_weighting_scheme calc
_refine_ls_wR_factor_gt 0.0699
_refine_ls_wR_factor_ref 0.0741
_reflns_number_gt 5063
_reflns_number_total 5956
_reflns_threshold_expression I>2\s(I)
_cod_data_source_file fa3012.cif
_cod_data_source_block II
_cod_original_cell_volume 1317.22(16)
_cod_database_code 2015411

loop_
_symmetry_equiv_pos_as_xyz
'x, y, z'
'-x, -y, -z'

loop_
_atom_site_type_symbol
_atom_site_label
_atom_site_fract_x
_atom_site_fract_y
_atom_site_fract_z
_atom_site_U_iso_or_equiv
_atom_site_adp_type
_atom_site_calc_flag
_atom_site_refinement_flags
_atom_site_occupancy
I I1 0.117295(15) 0.172142(14) 0.149953(13) 0.02858(7) Uani d . 1
P P1 0.62201(6) 0.24647(5) 0.79838(5) 0.01708(12) Uani d . 1
P P2 0.40964(6) 0.15057(5) 0.72616(5) 0.02066(13) Uani d . 1
C C1 0.6882(2) 0.19519(19) 0.66503(19) 0.0176(4) Uani d . 1
C C2 0.5980(2) 0.15597(19) 0.63244(19) 0.0187(4) Uani d . 1
C C3 0.6539(2) 0.1208(2) 0.5274(2) 0.0221(5) Uani d . 1
H H3 0.5939 0.0955 0.5033 0.0358(15) Uiso calc R 1
C C4 0.7952(2) 0.1218(2) 0.4572(2) 0.0230(5) Uani d . 1
H H4 0.8315 0.0963 0.3866 0.0358(15) Uiso calc R 1
C C5 0.8832(2) 0.1604(2) 0.4905(2) 0.0238(5) Uani d . 1
H H5 0.9798 0.1615 0.4426 0.0358(15) Uiso calc R 1
C C6 0.8301(2) 0.1971(2) 0.5935(2) 0.0205(5) Uani d . 1
H H6 0.8904 0.2238 0.6160 0.0358(15) Uiso calc R 1
C C7 0.7634(2) 0.2857(2) 0.81887(19) 0.0206(5) Uani d . 1
C C8 0.7573(3) 0.4069(2) 0.8120(2) 0.0259(5) Uani d . 1
H H8 0.6831 0.4722 0.7886 0.0358(15) Uiso calc R 1
C C9 0.8612(3) 0.4318(2) 0.8398(2) 0.0322(6) Uani d . 1
H H9 0.8586 0.5146 0.8343 0.0358(15) Uiso calc R 1
C C10 0.9672(3) 0.3371(2) 0.8752(2) 0.0297(6) Uani d . 1
H H10 1.0365 0.3549 0.8953 0.0358(15) Uiso calc R 1
C C11 0.9745(3) 0.2161(3) 0.8819(2) 0.0301(6) Uani d . 1
H H11 1.0490 0.1515 0.9057 0.0358(15) Uiso calc R 1
C C12 0.8726(2) 0.1893(2) 0.8537(2) 0.0259(5) Uani d . 1
H H12 0.8770 0.1064 0.8580 0.0358(15) Uiso calc R 1
C C13 0.4791(2) 0.38034(19) 0.78352(19) 0.0184(4) Uani d . 1
C C14 0.4939(2) 0.4686(2) 0.6759(2) 0.0231(5) Uani d . 1
H H14 0.5805 0.4586 0.6130 0.0358(15) Uiso calc R 1
C C15 0.3829(3) 0.5707(2) 0.6606(2) 0.0284(5) Uani d . 1
H H15 0.3936 0.6310 0.5873 0.0358(15) Uiso calc R 1
C C16 0.2559(3) 0.5851(2) 0.7523(2) 0.0282(5) Uani d . 1
H H16 0.1792 0.6547 0.7414 0.0358(15) Uiso calc R 1
C C17 0.2410(2) 0.4978(2) 0.8599(2) 0.0269(5) Uani d . 1
H H17 0.1542 0.5084 0.9225 0.0358(15) Uiso calc R 1
C C18 0.3514(2) 0.3958(2) 0.8768(2) 0.0233(5) Uani d . 1
H H18 0.3410 0.3367 0.9508 0.0358(15) Uiso calc R 1
C C19 0.3121(2) 0.2234(2) 0.6171(2) 0.0233(5) Uani d . 1
C C20 0.2954(3) 0.1611(2) 0.5502(2) 0.0305(6) Uani d . 1
H H20 0.3359 0.0750 0.5602 0.0358(15) Uiso calc R 1
C C21 0.2211(3) 0.2225(3) 0.4700(2) 0.0373(6) Uani d . 1
H H21 0.2101 0.1788 0.4254 0.0358(15) Uiso calc R 1
C C22 0.1626(3) 0.3472(3) 0.4545(2) 0.0430(7) Uani d . 1
H H22 0.1117 0.3898 0.3988 0.0358(15) Uiso calc R 1
C C23 0.1780(3) 0.4107(3) 0.5201(3) 0.0423(7) Uani d . 1
H H23 0.1381 0.4971 0.5088 0.0358(15) Uiso calc R 1
C C24 0.2512(3) 0.3493(2) 0.6021(2) 0.0319(6) Uani d . 1
H H24 0.2597 0.3930 0.6479 0.0358(15) Uiso calc R 1
C C25 0.4167(2) -0.0148(2) 0.76049(19) 0.0211(5) Uani d . 1
C C26 0.2891(2) -0.0556(2) 0.7960(2) 0.0264(5) Uani d . 1
H H26 0.2016 0.0033 0.7919 0.0358(15) Uiso calc R 1
C C27 0.2896(3) -0.1805(2) 0.8369(2) 0.0287(5) Uani d . 1
H H27 0.2030 -0.2070 0.8594 0.0358(15) Uiso calc R 1
C C28 0.4165(3) -0.2674(2) 0.8450(2) 0.0285(5) Uani d . 1
H H28 0.4166 -0.3531 0.8737 0.0358(15) Uiso calc R 1
C C29 0.5427(3) -0.2286(2) 0.8111(2) 0.0257(5) Uani d . 1
H H29 0.6296 -0.2877 0.8165 0.0358(15) Uiso calc R 1
C C30 0.5423(2) -0.1028(2) 0.7690(2) 0.0226(5) Uani d . 1
H H30 0.6294 -0.0770 0.7458 0.0358(15) Uiso calc R 1
C C31 0.5646(3) 0.1262(2) 0.9247(2) 0.0236(5) Uani d . 1
H H31A 0.6457 0.0548 0.9297 0.0358(15) Uiso calc R 1
H H31B 0.4866 0.1018 0.9183 0.0358(15) Uiso calc R 1
H H31C 0.5301 0.1562 0.9953 0.0358(15) Uiso calc R 1

loop_
_atom_site_aniso_label
_atom_site_aniso_U_11
_atom_site_aniso_U_22
_atom_site_aniso_U_33
_atom_site_aniso_U_12
_atom_site_aniso_U_13
_atom_site_aniso_U_23
I1 0.01795(9) 0.03424(11) 0.02820(10) -0.00356(7) -0.00608(7) -0.00499(7)
P1 0.0174(3) 0.0166(3) 0.0173(3) -0.0063(2) -0.0039(2) -0.0036(2)
P2 0.0173(3) 0.0212(3) 0.0251(3) -0.0071(2) -0.0029(2) -0.0093(2)
C1 0.0187(10) 0.0141(10) 0.0182(11) -0.0037(9) -0.0055(9) -0.0025(8)
C2 0.0182(10) 0.0150(11) 0.0225(12) -0.0047(9) -0.0045(9) -0.0052(9)
C3 0.0224(11) 0.0214(12) 0.0244(12) -0.0082(10) -0.0048(10) -0.0075(9)
C4 0.0255(12) 0.0209(12) 0.0203(12) -0.0044(10) -0.0037(10) -0.0069(9)
C5 0.0173(11) 0.0262(12) 0.0234(12) -0.0056(10) -0.0010(9) -0.0062(9)
C6 0.0151(10) 0.0224(11) 0.0228(12) -0.0046(9) -0.0041(9) -0.0058(9)
C7 0.0204(11) 0.0261(12) 0.0161(11) -0.0097(10) -0.0021(9) -0.0059(9)
C8 0.0279(12) 0.0265(13) 0.0253(13) -0.0099(11) -0.0099(10) -0.0034(10)
C9 0.0409(15) 0.0344(14) 0.0311(14) -0.0208(13) -0.0132(12) -0.0060(11)
C10 0.0254(12) 0.0432(16) 0.0272(14) -0.0166(12) -0.0057(11) -0.0113(11)
C11 0.0234(12) 0.0409(15) 0.0290(14) -0.0047(11) -0.0102(11) -0.0121(11)
C12 0.0245(12) 0.0287(13) 0.0274(13) -0.0051(10) -0.0089(10) -0.0100(10)
C13 0.0195(11) 0.0162(11) 0.0228(12) -0.0069(9) -0.0056(9) -0.0071(9)
C14 0.0232(11) 0.0201(12) 0.0247(12) -0.0065(10) -0.0053(10) -0.0048(9)
C15 0.0354(14) 0.0187(12) 0.0318(14) -0.0050(11) -0.0136(11) -0.0043(10)
C16 0.0275(13) 0.0186(12) 0.0430(15) 0.0015(10) -0.0158(12) -0.0137(11)
C17 0.0185(11) 0.0293(13) 0.0364(14) -0.0051(10) -0.0021(10) -0.0196(11)
C18 0.0243(12) 0.0256(12) 0.0232(12) -0.0111(10) -0.0027(10) -0.0100(10)
C19 0.0143(10) 0.0259(12) 0.0262(13) -0.0067(10) -0.0012(9) -0.0064(10)
C20 0.0223(12) 0.0357(15) 0.0348(15) -0.0034(11) -0.0071(11) -0.0153(11)
C21 0.0231(13) 0.0563(19) 0.0329(15) -0.0084(13) -0.0060(11) -0.0152(13)
C22 0.0254(14) 0.060(2) 0.0349(16) -0.0145(14) -0.0124(12) 0.0063(14)
C23 0.0275(14) 0.0292(15) 0.057(2) -0.0066(12) -0.0141(14) 0.0054(13)
C24 0.0224(12) 0.0269(14) 0.0430(16) -0.0089(11) -0.0057(11) -0.0066(11)
C25 0.0201(11) 0.0267(12) 0.0183(11) -0.0092(10) -0.0018(9) -0.0088(9)
C26 0.0199(11) 0.0293(13) 0.0316(14) -0.0091(10) -0.0028(10) -0.0119(10)
C27 0.0268(12) 0.0323(14) 0.0315(14) -0.0168(11) -0.0009(11) -0.0127(11)
C28 0.0338(14) 0.0263(13) 0.0279(14) -0.0150(11) -0.0047(11) -0.0073(10)
C29 0.0273(12) 0.0219(12) 0.0282(13) -0.0053(10) -0.0094(10) -0.0059(10)
C30 0.0217(11) 0.0250(12) 0.0221(12) -0.0092(10) -0.0033(9) -0.0070(9)
C31 0.0249(12) 0.0227(12) 0.0208(12) -0.0078(10) -0.0058(10) -0.0020(9)

loop_
_atom_type_symbol
_atom_type_description
_atom_type_scat_dispersion_real
_atom_type_scat_dispersion_imag
_atom_type_scat_source
C C 0.0033 0.0016 'International Tables Vol C Tables 4.2.6.8 and 6.1.1.4'
H H 0.0000 0.0000 'International Tables Vol C Tables 4.2.6.8 and 6.1.1.4'
P P 0.1023 0.0942 'International Tables Vol C Tables 4.2.6.8 and 6.1.1.4'
I I -0.4742 1.8119 'International Tables Vol C Tables 4.2.6.8 and 6.1.1.4'

loop_
_geom_angle_atom_site_label_1
_geom_angle_atom_site_label_2
_geom_angle_atom_site_label_3
_geom_angle
_geom_angle_publ_flag
C31 P1 C13 111.96(11) y
C31 P1 C7 106.12(11) y
C13 P1 C7 109.57(10) y
C31 P1 C1 111.19(11) y
C13 P1 C1 107.57(10) y
C7 P1 C1 110.46(10) y
C25 P2 C19 104.26(10) y
C25 P2 C2 100.67(10) y
C19 P2 C2 101.50(10) y
C6 C1 C2 120.2(2) ?
C6 C1 P1 119.05(16) ?
C2 C1 P1 120.79(16) y
C3 C2 C1 118.1(2) ?
C3 C2 P2 120.60(17) ?
C1 C2 P2 121.29(17) y
C4 C3 C2 121.5(2) ?
C4 C3 H3 119.2 ?
C2 C3 H3 119.2 ?
C5 C4 C3 119.8(2) ?
C5 C4 H4 120.1 ?
C3 C4 H4 120.1 ?
C6 C5 C4 119.9(2) ?
C6 C5 H5 120.1 ?
C4 C5 H5 120.1 ?
C5 C6 C1 120.5(2) ?
C5 C6 H6 119.7 ?
C1 C6 H6 119.7 ?
C8 C7 C12 120.4(2) ?
C8 C7 P1 121.09(17) ?
C12 C7 P1 118.25(17) ?
C7 C8 C9 119.3(2) ?
C7 C8 H8 120.3 ?
C9 C8 H8 120.3 ?
C10 C9 C8 120.2(2) ?
C10 C9 H9 119.9 ?
C8 C9 H9 119.9 ?
C9 C10 C11 120.9(2) ?
C9 C10 H10 119.6 ?
C11 C10 H10 119.6 ?
C10 C11 C12 119.9(2) ?
C10 C11 H11 120.1 ?
C12 C11 H11 120.1 ?
C11 C12 C7 119.3(2) ?
C11 C12 H12 120.3 ?
C7 C12 H12 120.3 ?
C14 C13 C18 119.8(2) ?
C14 C13 P1 118.95(17) ?
C18 C13 P1 121.20(18) ?
C15 C14 C13 120.2(2) ?
C15 C14 H14 119.9 ?
C13 C14 H14 119.9 ?
C14 C15 C16 120.0(2) ?
C14 C15 H15 120.0 ?
C16 C15 H15 120.0 ?
C15 C16 C17 120.0(2) ?
C15 C16 H16 120.0 ?
C17 C16 H16 120.0 ?
C18 C17 C16 120.7(2) ?
C18 C17 H17 119.7 ?
C16 C17 H17 119.7 ?
C17 C18 C13 119.3(2) ?
C17 C18 H18 120.3 ?
C13 C18 H18 120.3 ?
C24 C19 C20 118.8(2) ?
C24 C19 P2 116.69(19) ?
C20 C19 P2 124.54(18) ?
C21 C20 C19 121.0(2) ?
C21 C20 H20 119.5 ?
C19 C20 H20 119.5 ?
C22 C21 C20 120.0(3) ?
C22 C21 H21 120.0 ?
C20 C21 H21 120.0 ?
C21 C22 C23 119.9(3) ?
C21 C22 H22 120.0 ?
C23 C22 H22 120.0 ?
C22 C23 C24 120.4(3) ?
C22 C23 H23 119.8 ?
C24 C23 H23 119.8 ?
C23 C24 C19 119.9(3) ?
C23 C24 H24 120.1 ?
C19 C24 H24 120.1 ?
C30 C25 C26 118.3(2) ?
C30 C25 P2 121.11(17) ?
C26 C25 P2 119.94(17) ?
C27 C26 C25 120.7(2) ?
C27 C26 H26 119.6 ?
C25 C26 H26 119.6 ?
C26 C27 C28 120.2(2) ?
C26 C27 H27 119.9 ?
C28 C27 H27 119.9 ?
C29 C28 C27 119.7(2) ?
C29 C28 H28 120.1 ?
C27 C28 H28 120.1 ?
C28 C29 C30 120.0(2) ?
C28 C29 H29 120.0 ?
C30 C29 H29 120.0 ?
C25 C30 C29 121.1(2) ?
C25 C30 H30 119.5 ?
C29 C30 H30 119.5 ?
P1 C31 H31A 109.5 ?
P1 C31 H31B 109.5 ?
H31A C31 H31B 109.5 ?
P1 C31 H31C 109.5 ?
H31A C31 H31C 109.5 ?
H31B C31 H31C 109.5 ?

loop_
_geom_bond_atom_site_label_1
_geom_bond_atom_site_label_2
_geom_bond_distance
_geom_bond_publ_flag
P1 C1 1.814(2) y
P1 C7 1.801(2) y
P1 C13 1.789(2) y
P1 C31 1.787(2) y
P2 C2 1.858(2) y
P2 C19 1.838(2) y
P2 C25 1.834(2) y
C1 C6 1.399(3) ?
C1 C2 1.406(3) y
C2 C3 1.394(3) ?
C3 C4 1.389(3) ?
C3 H3 0.9500 ?
C4 C5 1.387(3) ?
C4 H4 0.9500 ?
C5 C6 1.382(3) ?
C5 H5 0.9500 ?
C6 H6 0.9500 ?
C7 C8 1.390(3) ?
C7 C12 1.401(3) ?
C8 C9 1.393(3) ?
C8 H8 0.9500 ?
C9 C10 1.372(4) ?
C9 H9 0.9500 ?
C10 C11 1.383(4) ?
C10 H10 0.9500 ?
C11 C12 1.390(3) ?
C11 H11 0.9500 ?
C12 H12 0.9500 ?
C13 C14 1.395(3) ?
C13 C18 1.405(3) ?
C14 C15 1.383(3) ?
C14 H14 0.9500 ?
C15 C16 1.389(4) ?
C15 H15 0.9500 ?
C16 C17 1.390(4) ?
C16 H16 0.9500 ?
C17 C18 1.382(3) ?
C17 H17 0.9500 ?
C18 H18 0.9500 ?
C19 C24 1.390(3) ?
C19 C20 1.395(3) ?
C20 C21 1.374(4) ?
C20 H20 0.9500 ?
C21 C22 1.374(4) ?
C21 H21 0.9500 ?
C22 C23 1.385(4) ?
C22 H22 0.9500 ?
C23 C24 1.384(4) ?
C23 H23 0.9500 ?
C24 H24 0.9500 ?
C25 C30 1.387(3) ?
C25 C26 1.407(3) ?
C26 C27 1.386(3) ?
C26 H26 0.9500 ?
C27 C28 1.391(4) ?
C27 H27 0.9500 ?
C28 C29 1.384(3) ?
C28 H28 0.9500 ?
C29 C30 1.395(3) ?
C29 H29 0.9500 ?
C30 H30 0.9500 ?
C31 H31A 0.9800 ?
C31 H31B 0.9800 ?
C31 H31C 0.9800 ?

loop_
_geom_torsion_atom_site_label_1
_geom_torsion_atom_site_label_2
_geom_torsion_atom_site_label_3
_geom_torsion_atom_site_label_4
_geom_torsion
C31 P1 C1 C6 -120.55(18)
C13 P1 C1 C6 116.54(18)
C7 P1 C1 C6 -3.0(2)
C31 P1 C1 C2 60.5(2)
C13 P1 C1 C2 -62.4(2)
C7 P1 C1 C2 178.05(18)
C6 C1 C2 C3 -0.6(3)
P1 C1 C2 C3 178.32(16)
C6 C1 C2 P2 179.28(16)
P1 C1 C2 P2 -1.8(3)
C25 P2 C2 C3 61.1(2)
C19 P2 C2 C3 -46.0(2)
C25 P2 C2 C1 -118.77(19)
C19 P2 C2 C1 134.12(19)
C1 C2 C3 C4 1.2(3)
P2 C2 C3 C4 -178.73(18)
C2 C3 C4 C5 -1.0(4)
C3 C4 C5 C6 0.2(3)
C4 C5 C6 C1 0.3(3)
C2 C1 C6 C5 -0.1(3)
P1 C1 C6 C5 -179.05(18)
C31 P1 C7 C8 -126.2(2)
C13 P1 C7 C8 -5.2(2)
C1 P1 C7 C8 113.14(19)
C31 P1 C7 C12 47.4(2)
C13 P1 C7 C12 168.42(18)
C1 P1 C7 C12 -73.2(2)
C12 C7 C8 C9 0.2(4)
P1 C7 C8 C9 173.65(19)
C7 C8 C9 C10 -0.9(4)
C8 C9 C10 C11 1.1(4)
C9 C10 C11 C12 -0.6(4)
C10 C11 C12 C7 -0.1(4)
C8 C7 C12 C11 0.3(4)
P1 C7 C12 C11 -173.35(18)
C31 P1 C13 C14 -163.44(17)
C7 P1 C13 C14 79.11(19)
C1 P1 C13 C14 -41.0(2)
C31 P1 C13 C18 14.6(2)
C7 P1 C13 C18 -102.85(19)
C1 P1 C13 C18 137.03(18)
C18 C13 C14 C15 -0.5(3)
P1 C13 C14 C15 177.57(17)
C13 C14 C15 C16 -0.4(3)
C14 C15 C16 C17 0.9(4)
C15 C16 C17 C18 -0.4(4)
C16 C17 C18 C13 -0.5(3)
C14 C13 C18 C17 1.0(3)
P1 C13 C18 C17 -177.07(17)
C25 P2 C19 C24 160.35(18)
C2 P2 C19 C24 -95.36(19)
C25 P2 C19 C20 -19.4(2)
C2 P2 C19 C20 84.9(2)
C24 C19 C20 C21 0.5(4)
P2 C19 C20 C21 -179.8(2)
C19 C20 C21 C22 0.3(4)
C20 C21 C22 C23 -0.3(4)
C21 C22 C23 C24 -0.5(4)
C22 C23 C24 C19 1.3(4)
C20 C19 C24 C23 -1.3(4)
P2 C19 C24 C23 179.0(2)
C19 P2 C25 C30 136.05(19)
C2 P2 C25 C30 31.1(2)
C19 P2 C25 C26 -53.6(2)
C2 P2 C25 C26 -158.46(19)
C30 C25 C26 C27 -0.9(3)
P2 C25 C26 C27 -171.54(19)
C25 C26 C27 C28 1.0(4)
C26 C27 C28 C29 -0.6(4)
C27 C28 C29 C30 0.0(4)
C26 C25 C30 C29 0.3(3)
P2 C25 C30 C29 170.87(18)
C28 C29 C30 C25 0.1(4)

loop_
_cod_related_entry_id
_cod_related_entry_database
_cod_related_entry_code
1 ChemSpider 21133511
